data_1515664
loop_
_publ_author_name
'Arnold, Polly L.'
'Turner, Zo\"e R.'
'Bellabarba, Ronan M.'
'Tooze, Robert P.'

_publ_section_title
;
 Carbon monoxide coupling and functionalisation at a simple uranium
 coordination complex
;
_journal_issue 1
_journal_name_full 'Chemical Science'
_journal_page_first 77
_journal_paper_doi 10.1039/c0sc00452a
_journal_volume 2
_journal_year 2011
_chemical_formula_moiety 'C57 H162 N9 O3 Si18 U3'
_chemical_formula_sum 'C57 H162 N9 O3 Si18 U3'
_chemical_formula_weight 2241.67
_chemical_name_systematic
;
?
;
_space_group_IT_number 14
_symmetry_cell_setting monoclinic
_symmetry_space_group_name_Hall '-P 2ybc'
_symmetry_space_group_name_H-M 'P 1 21/c 1'
_atom_sites_solution_hydrogens geom
_atom_sites_solution_primary direct
_atom_sites_solution_secondary difmap
_audit_creation_method SHELXL-97
_cell_angle_alpha 90.00
_cell_angle_beta 103.691(2)
_cell_angle_gamma 90.00
_cell_formula_units_Z 4
_cell_length_a 30.0251(6)
_cell_length_b 15.6531(3)
_cell_length_c 22.4759(4)
_cell_measurement_reflns_used 20552
_cell_measurement_temperature 170(2)
_cell_measurement_theta_max 29.1301
_cell_measurement_theta_min 2.9477
_cell_volume 10263.2(3)
_computing_cell_refinement
;
CrysAlisPro, Oxford Diffraction Ltd.,
Version 1.171.33.55 (release 05-01-2010 CrysAlis171 .NET)
(compiled Jan 5 2010,16:28:46)
;
_computing_data_collection
;
CrysAlisPro, Oxford Diffraction Ltd.,
Version 1.171.33.55 (release 05-01-2010 CrysAlis171 .NET)
(compiled Jan 5 2010,16:28:46)
;
_computing_data_reduction
;
CrysAlisPro, Oxford Diffraction Ltd.,
Version 1.171.33.55 (release 05-01-2010 CrysAlis171 .NET)
(compiled Jan 5 2010,16:28:46)
;
_computing_molecular_graphics 'ORTEP-III (Farrugia, 2005)'
_computing_structure_refinement 'SHELXL-97 (Sheldrick, 2008)'
_computing_structure_solution 'SIR-92 (Giacovazzo, 1994)'
_diffrn_ambient_temperature 170(2)
_diffrn_detector_area_resol_mean 16.1042
_diffrn_measured_fraction_theta_full 0.998
_diffrn_measured_fraction_theta_max 0.860
_diffrn_measurement_device_type 'Xcalibur, Eos'
_diffrn_radiation_monochromator graphite
_diffrn_radiation_source 'Enhance (Mo) X-ray Source'
_diffrn_radiation_type 'Mo K\a'
_diffrn_radiation_wavelength 0.7107
_diffrn_reflns_av_R_equivalents 0.0324
_diffrn_reflns_av_sigmaI/netI 0.0872
_diffrn_reflns_limit_h_max 37
_diffrn_reflns_limit_h_min -25
_diffrn_reflns_limit_k_max 16
_diffrn_reflns_limit_k_min -19
_diffrn_reflns_limit_l_max 27
_diffrn_reflns_limit_l_min -29
_diffrn_reflns_number 57493
_diffrn_reflns_theta_full 25.00
_diffrn_reflns_theta_max 27.50
_diffrn_reflns_theta_min 2.95
_exptl_absorpt_coefficient_mu 4.970
_exptl_absorpt_correction_T_max 1.00000
_exptl_absorpt_correction_T_min 0.81130
_exptl_absorpt_correction_type multi-scan
_exptl_absorpt_process_details
;
CrysAlisPro, Oxford Diffraction Ltd.,
Version 1.171.33.55 (release 05-01-2010 CrysAlis171 .NET)
(compiled Jan 5 2010,16:28:46)
Empirical absorption correction using spherical harmonics,
implemented in SCALE3 ABSPACK scaling algorithm.
;
_exptl_crystal_colour gold
_exptl_crystal_density_diffrn 1.451
_exptl_crystal_density_method 'not measured'
_exptl_crystal_description block
_exptl_crystal_F_000 4476
_exptl_crystal_size_max 0.22
_exptl_crystal_size_mid 0.16
_exptl_crystal_size_min 0.14
_refine_diff_density_max 8.542
_refine_diff_density_min -4.670
_refine_diff_density_rms 0.194
_refine_ls_extinction_method none
_refine_ls_goodness_of_fit_ref 1.076
_refine_ls_hydrogen_treatment mixed
_refine_ls_matrix_type full
_refine_ls_number_parameters 863
_refine_ls_number_reflns 23909
_refine_ls_number_restraints 1
_refine_ls_restrained_S_all 1.076
_refine_ls_R_factor_all 0.1118
_refine_ls_R_factor_gt 0.0654
_refine_ls_shift/su_max 0.012
_refine_ls_shift/su_mean 0.000
_refine_ls_structure_factor_coef Fsqd
_refine_ls_weighting_details 'calc w=1/[\s^2^(Fo^2^)+(0.0905P)^2^+0.0000P] where P=(Fo^2^+2Fc^2^)/3'
_refine_ls_weighting_scheme calc
_refine_ls_wR_factor_gt 0.1640
_refine_ls_wR_factor_ref 0.1752
_reflns_number_gt 14064
_reflns_number_total 22833
_reflns_threshold_expression >2\s(I)
_cod_data_source_file c0sc00452a.txt
_cod_data_source_block p10006_N3UOCHCROUN2andN3UOCCOUN3inasymunit
_cod_original_sg_symbol_H-M P21/c
_cod_database_code 1515664

loop_
_symmetry_equiv_pos_as_xyz
'x, y, z'
'-x, y+1/2, -z+1/2'
'-x, -y, -z'
'x, -y-1/2, z-1/2'

loop_
_atom_site_label
_atom_site_type_symbol
_atom_site_fract_x
_atom_site_fract_y
_atom_site_fract_z
_atom_site_U_iso_or_equiv
_atom_site_adp_type
_atom_site_occupancy
_atom_site_symmetry_multiplicity
_atom_site_calc_flag
_atom_site_refinement_flags
C1 C 0.5044(5) 0.6220(9) 0.2710(5) 0.089(5) Uani 1 1 d .
H1A H 0.5284 0.6642 0.2866 0.133 Uiso 1 1 calc R
H1B H 0.5135 0.5665 0.2903 0.133 Uiso 1 1 calc R
H1C H 0.4756 0.6405 0.2805 0.133 Uiso 1 1 calc R
C2 C 0.4568(4) 0.5195(7) 0.1634(7) 0.082(5) Uani 1 1 d .
H2A H 0.4290 0.5273 0.1787 0.123 Uiso 1 1 calc R
H2B H 0.4722 0.4667 0.1802 0.123 Uiso 1 1 calc R
H2C H 0.4484 0.5161 0.1186 0.123 Uiso 1 1 calc R
C3 C 0.5524(4) 0.5850(7) 0.1722(6) 0.063(3) Uani 1 1 d .
H3A H 0.5497 0.5842 0.1279 0.094 Uiso 1 1 calc R
H3B H 0.5621 0.5286 0.1893 0.094 Uiso 1 1 calc R
H3C H 0.5751 0.6278 0.1912 0.094 Uiso 1 1 calc R
C4 C 0.4526(4) 0.8301(7) 0.2377(5) 0.062(4) Uani 1 1 d .
H4A H 0.4193 0.8268 0.2220 0.093 Uiso 1 1 calc R
H4B H 0.4611 0.8880 0.2529 0.093 Uiso 1 1 calc R
H4C H 0.4622 0.7891 0.2712 0.093 Uiso 1 1 calc R
C5 C 0.5441(4) 0.8283(9) 0.2052(7) 0.090(5) Uani 1 1 d .
H5A H 0.5527 0.8187 0.2496 0.136 Uiso 1 1 calc R
H5B H 0.5500 0.8880 0.1965 0.136 Uiso 1 1 calc R
H5C H 0.5622 0.7907 0.1852 0.136 Uiso 1 1 calc R
C6 C 0.4556(4) 0.8808(6) 0.1113(5) 0.051(3) Uani 1 1 d .
H6A H 0.4703 0.8724 0.0771 0.077 Uiso 1 1 calc R
H6B H 0.4606 0.9397 0.1261 0.077 Uiso 1 1 calc R
H6C H 0.4226 0.8699 0.0973 0.077 Uiso 1 1 calc R
C7 C 0.5411(4) 0.7590(10) 0.0368(5) 0.085(5) Uani 1 1 d .
H7A H 0.5365 0.7969 0.0696 0.127 Uiso 1 1 calc R
H7B H 0.5717 0.7686 0.0297 0.127 Uiso 1 1 calc R
H7C H 0.5383 0.6994 0.0488 0.127 Uiso 1 1 calc R
C8 C 0.5113(5) 0.8919(8) -0.0606(7) 0.083(4) Uani 1 1 d .
H8A H 0.4935 0.9017 -0.1026 0.125 Uiso 1 1 calc R
H8B H 0.5441 0.8952 -0.0594 0.125 Uiso 1 1 calc R
H8C H 0.5035 0.9356 -0.0335 0.125 Uiso 1 1 calc R
C9 C 0.5036(4) 0.7040(7) -0.0913(5) 0.062(3) Uani 1 1 d .
H9A H 0.5132 0.6491 -0.0713 0.093 Uiso 1 1 calc R
H9B H 0.5267 0.7239 -0.1123 0.093 Uiso 1 1 calc R
H9C H 0.4742 0.6969 -0.1211 0.093 Uiso 1 1 calc R
C10 C 0.4055(5) 0.9563(8) -0.0508(8) 0.097(5) Uani 1 1 d .
H10A H 0.4278 0.9769 -0.0730 0.146 Uiso 1 1 calc R
H10B H 0.4166 0.9689 -0.0070 0.146 Uiso 1 1 calc R
H10C H 0.3760 0.9849 -0.0665 0.146 Uiso 1 1 calc R
C11 C 0.3859(5) 0.8149(11) -0.1457(6) 0.102(6) Uani 1 1 d .
H11A H 0.4099 0.8408 -0.1627 0.153 Uiso 1 1 calc R
H11B H 0.3561 0.8392 -0.1660 0.153 Uiso 1 1 calc R
H11C H 0.3854 0.7530 -0.1524 0.153 Uiso 1 1 calc R
C12 C 0.3463(4) 0.8061(7) -0.0347(6) 0.056(3) Uani 1 1 d .
H12A H 0.3368 0.7484 -0.0492 0.084 Uiso 1 1 calc R
H12B H 0.3214 0.8465 -0.0507 0.084 Uiso 1 1 calc R
H12C H 0.3536 0.8071 0.0102 0.084 Uiso 1 1 calc R
C13 C 0.3761(5) 0.5655(9) -0.0847(7) 0.105(6) Uani 1 1 d .
H13A H 0.3609 0.6180 -0.1026 0.157 Uiso 1 1 calc R
H13B H 0.3714 0.5205 -0.1159 0.157 Uiso 1 1 calc R
H13C H 0.4091 0.5761 -0.0697 0.157 Uiso 1 1 calc R
C14 C 0.2888(4) 0.5126(8) -0.0505(7) 0.088(5) Uani 1 1 d .
H14A H 0.2762 0.4849 -0.0189 0.132 Uiso 1 1 calc R
H14B H 0.2839 0.4757 -0.0867 0.132 Uiso 1 1 calc R
H14C H 0.2734 0.5674 -0.0617 0.132 Uiso 1 1 calc R
C15 C 0.3783(5) 0.4260(7) 0.0076(8) 0.107(6) Uani 1 1 d .
H15A H 0.4117 0.4321 0.0194 0.160 Uiso 1 1 calc R
H15B H 0.3699 0.3835 -0.0252 0.160 Uiso 1 1 calc R
H15C H 0.3672 0.4073 0.0431 0.160 Uiso 1 1 calc R
C16 C 0.2699(4) 0.6687(7) 0.0466(7) 0.072(4) Uani 1 1 d .
H16A H 0.2741 0.7200 0.0236 0.108 Uiso 1 1 calc R
H16B H 0.2526 0.6833 0.0771 0.108 Uiso 1 1 calc R
H16C H 0.2530 0.6257 0.0184 0.108 Uiso 1 1 calc R
C17 C 0.3532(4) 0.7063(7) 0.1430(6) 0.065(3) Uani 1 1 d .
H17A H 0.3844 0.6883 0.1632 0.097 Uiso 1 1 calc R
H17B H 0.3350 0.7124 0.1737 0.097 Uiso 1 1 calc R
H17C H 0.3544 0.7613 0.1226 0.097 Uiso 1 1 calc R
C18 C 0.3179(5) 0.5263(9) 0.1284(8) 0.104(6) Uani 1 1 d .
H18A H 0.2968 0.4878 0.1009 0.156 Uiso 1 1 calc R
H18B H 0.3048 0.5416 0.1631 0.156 Uiso 1 1 calc R
H18C H 0.3474 0.4976 0.1436 0.156 Uiso 1 1 calc R
C19 C 0.4914(4) 0.5253(7) 0.0097(6) 0.055(3) Uani 1 1 d .
C20 C 0.1424(3) 0.2060(6) 0.2251(5) 0.044(3) Uani 1 1 d .
H20A H 0.1387 0.2495 0.1929 0.065 Uiso 1 1 calc R
H20B H 0.1182 0.2125 0.2473 0.065 Uiso 1 1 calc R
H20C H 0.1403 0.1490 0.2064 0.065 Uiso 1 1 calc R
C21 C 0.2110(4) 0.1313(7) 0.3358(5) 0.061(3) Uani 1 1 d .
H21A H 0.2219 0.0810 0.3174 0.091 Uiso 1 1 calc R
H21B H 0.1828 0.1170 0.3483 0.091 Uiso 1 1 calc R
H21C H 0.2345 0.1494 0.3717 0.091 Uiso 1 1 calc R
C22 C 0.1943(5) 0.3173(7) 0.3246(7) 0.083(5) Uani 1 1 d .
H22A H 0.2181 0.3169 0.3628 0.125 Uiso 1 1 calc R
H22B H 0.1640 0.3184 0.3340 0.125 Uiso 1 1 calc R
H22C H 0.1979 0.3681 0.3007 0.125 Uiso 1 1 calc R
C23 C 0.3255(4) 0.2136(7) 0.3400(5) 0.064(3) Uani 1 1 d .
H23A H 0.3086 0.2194 0.3722 0.097 Uiso 1 1 calc R
H23B H 0.3562 0.2384 0.3542 0.097 Uiso 1 1 calc R
H23C H 0.3282 0.1530 0.3306 0.097 Uiso 1 1 calc R
C24 C 0.2931(5) 0.3866(7) 0.2910(6) 0.080(4) Uani 1 1 d .
H24A H 0.2822 0.4207 0.2538 0.120 Uiso 1 1 calc R
H24B H 0.3241 0.4049 0.3117 0.120 Uiso 1 1 calc R
H24C H 0.2724 0.3946 0.3184 0.120 Uiso 1 1 calc R
C25 C 0.3288(4) 0.2682(8) 0.2131(6) 0.067(4) Uani 1 1 d .
H25A H 0.3367 0.2089 0.2060 0.101 Uiso 1 1 calc R
H25B H 0.3569 0.3012 0.2281 0.101 Uiso 1 1 calc R
H25C H 0.3113 0.2931 0.1746 0.101 Uiso 1 1 calc R
C26 C 0.2951(5) 0.0842(10) -0.0194(6) 0.105(6) Uani 1 1 d .
H26A H 0.3134 0.0326 -0.0069 0.158 Uiso 1 1 calc R
H26B H 0.3056 0.1128 -0.0524 0.158 Uiso 1 1 calc R
H26C H 0.2627 0.0684 -0.0339 0.158 Uiso 1 1 calc R
C27 C 0.2706(4) 0.2606(7) 0.0208(6) 0.066(4) Uani 1 1 d .
H27A H 0.2383 0.2480 0.0028 0.100 Uiso 1 1 calc R
H27B H 0.2843 0.2872 -0.0102 0.100 Uiso 1 1 calc R
H27C H 0.2731 0.2998 0.0554 0.100 Uiso 1 1 calc R
C28 C 0.3640(4) 0.1901(8) 0.0731(6) 0.071(4) Uiso 1 1 d .
H28A H 0.3682 0.2294 0.1079 0.106 Uiso 1 1 calc R
H28B H 0.3734 0.2183 0.0391 0.106 Uiso 1 1 calc R
H28C H 0.3827 0.1389 0.0852 0.106 Uiso 1 1 calc R
C29 C 0.3622(4) 0.0009(8) 0.1477(7) 0.085(5) Uani 1 1 d .
H29A H 0.3694 0.0028 0.1074 0.127 Uiso 1 1 calc R
H29B H 0.3711 -0.0548 0.1667 0.127 Uiso 1 1 calc R
H29C H 0.3792 0.0461 0.1737 0.127 Uiso 1 1 calc R
C30 C 0.2693(4) -0.0739(7) 0.0936(5) 0.063(3) Uani 1 1 d .
H30A H 0.2361 -0.0648 0.0851 0.095 Uiso 1 1 calc R
H30B H 0.2772 -0.1268 0.1170 0.095 Uiso 1 1 calc R
H30C H 0.2788 -0.0782 0.0549 0.095 Uiso 1 1 calc R
C31 C 0.2890(4) 0.0088(7) 0.2169(5) 0.052(3) Uani 1 1 d .
H31A H 0.3081 0.0506 0.2439 0.078 Uiso 1 1 calc R
H31B H 0.2969 -0.0489 0.2328 0.078 Uiso 1 1 calc R
H31C H 0.2566 0.0201 0.2152 0.078 Uiso 1 1 calc R
C32 C 0.1101(4) 0.2466(8) -0.0585(5) 0.063(3) Uani 1 1 d .
H32A H 0.0911 0.2945 -0.0512 0.094 Uiso 1 1 calc R
H32B H 0.0915 0.2070 -0.0879 0.094 Uiso 1 1 calc R
H32C H 0.1354 0.2683 -0.0750 0.094 Uiso 1 1 calc R
C33 C 0.1650(4) 0.0977(7) -0.0086(5) 0.051(3) Uani 1 1 d .
H33A H 0.1863 0.1187 -0.0323 0.077 Uiso 1 1 calc R
H33B H 0.1429 0.0585 -0.0339 0.077 Uiso 1 1 calc R
H33C H 0.1822 0.0676 0.0279 0.077 Uiso 1 1 calc R
C34 C 0.0844(3) 0.1478(7) 0.0437(5) 0.051(3) Uani 1 1 d .
H34A H 0.0959 0.1132 0.0805 0.077 Uiso 1 1 calc R
H34B H 0.0648 0.1126 0.0119 0.077 Uiso 1 1 calc R
H34C H 0.0665 0.1959 0.0537 0.077 Uiso 1 1 calc R
C35 C 0.1025(3) 0.3848(6) 0.0793(5) 0.051(3) Uani 1 1 d .
H35A H 0.0807 0.3539 0.0472 0.076 Uiso 1 1 calc R
H35B H 0.0973 0.4464 0.0738 0.076 Uiso 1 1 calc R
H35C H 0.0982 0.3677 0.1195 0.076 Uiso 1 1 calc R
C36 C 0.1750(4) 0.4195(7) 0.0091(6) 0.064(4) Uani 1 1 d .
H36A H 0.2068 0.4095 0.0073 0.096 Uiso 1 1 calc R
H36B H 0.1702 0.4806 0.0147 0.096 Uiso 1 1 calc R
H36C H 0.1544 0.4002 -0.0292 0.096 Uiso 1 1 calc R
C37 C 0.2037(4) 0.4027(6) 0.1444(5) 0.058(3) Uani 1 1 d .
H37A H 0.2007 0.3706 0.1806 0.087 Uiso 1 1 calc R
H37B H 0.1967 0.4631 0.1494 0.087 Uiso 1 1 calc R
H37C H 0.2351 0.3973 0.1393 0.087 Uiso 1 1 calc R
C38 C 0.1611(3) -0.0100(6) 0.1574(4) 0.039(2) Uani 1 1 d .
C39 C 0.1613(3) -0.0286(6) 0.2143(4) 0.035(2) Uani 1 1 d D
C40 C 0.2529(4) -0.1869(7) 0.3252(6) 0.066(4) Uani 1 1 d .
H40A H 0.2343 -0.1349 0.3227 0.099 Uiso 1 1 calc R
H40B H 0.2810 -0.1743 0.3119 0.099 Uiso 1 1 calc R
H40C H 0.2608 -0.2075 0.3676 0.099 Uiso 1 1 calc R
C41 C 0.2548(4) -0.3717(8) 0.2841(8) 0.087(5) Uani 1 1 d .
H41A H 0.2543 -0.3987 0.3233 0.131 Uiso 1 1 calc R
H41B H 0.2865 -0.3581 0.2832 0.131 Uiso 1 1 calc R
H41C H 0.2417 -0.4109 0.2506 0.131 Uiso 1 1 calc R
C42 C 0.2141(4) -0.2375(8) 0.1950(5) 0.064(3) Uani 1 1 d .
H42A H 0.1932 -0.2767 0.1679 0.096 Uiso 1 1 calc R
H42B H 0.2442 -0.2393 0.1854 0.096 Uiso 1 1 calc R
H42C H 0.2018 -0.1793 0.1891 0.096 Uiso 1 1 calc R
C43 C 0.1937(5) -0.3323(8) 0.4238(5) 0.075(4) Uani 1 1 d .
H43A H 0.2260 -0.3387 0.4232 0.112 Uiso 1 1 calc R
H43B H 0.1861 -0.3727 0.4532 0.112 Uiso 1 1 calc R
H43C H 0.1882 -0.2739 0.4360 0.112 Uiso 1 1 calc R
C44 C 0.1644(5) -0.4701(7) 0.3278(7) 0.078(4) Uani 1 1 d .
H44A H 0.1503 -0.4804 0.2844 0.118 Uiso 1 1 calc R
H44B H 0.1494 -0.5061 0.3530 0.118 Uiso 1 1 calc R
H44C H 0.1971 -0.4842 0.3362 0.118 Uiso 1 1 calc R
C45 C 0.0959(4) -0.3447(7) 0.3518(5) 0.057(3) Uani 1 1 d .
H45A H 0.0910 -0.2886 0.3686 0.085 Uiso 1 1 calc R
H45B H 0.0891 -0.3896 0.3787 0.085 Uiso 1 1 calc R
H45C H 0.0756 -0.3509 0.3109 0.085 Uiso 1 1 calc R
C46 C 0.0776(4) 0.0417(6) 0.3067(5) 0.055(3) Uani 1 1 d .
H46A H 0.0950 0.0401 0.2749 0.083 Uiso 1 1 calc R
H46B H 0.0905 0.0857 0.3370 0.083 Uiso 1 1 calc R
H46C H 0.0455 0.0551 0.2880 0.083 Uiso 1 1 calc R
C47 C 0.1429(3) -0.0906(6) 0.3829(5) 0.045(3) Uani 1 1 d .
H47A H 0.1442 -0.1401 0.4099 0.068 Uiso 1 1 calc R
H47B H 0.1571 -0.0413 0.4069 0.068 Uiso 1 1 calc R
H47C H 0.1595 -0.1035 0.3513 0.068 Uiso 1 1 calc R
C48 C 0.0501(4) -0.0557(7) 0.4079(5) 0.060(3) Uani 1 1 d .
H48A H 0.0179 -0.0417 0.3901 0.090 Uiso 1 1 calc R
H48B H 0.0641 -0.0103 0.4363 0.090 Uiso 1 1 calc R
H48C H 0.0519 -0.1100 0.4301 0.090 Uiso 1 1 calc R
C49 C -0.0142(4) -0.2334(8) 0.3406(6) 0.060(3) Uani 1 1 d .
H49A H -0.0001 -0.2903 0.3455 0.090 Uiso 1 1 calc R
H49B H -0.0476 -0.2391 0.3315 0.090 Uiso 1 1 calc R
H49C H -0.0037 -0.2009 0.3786 0.090 Uiso 1 1 calc R
C50 C -0.0391(4) -0.0862(7) 0.2513(6) 0.068(4) Uani 1 1 d .
H50A H -0.0344 -0.0422 0.2833 0.101 Uiso 1 1 calc R
H50B H -0.0705 -0.1080 0.2440 0.101 Uiso 1 1 calc R
H50C H -0.0340 -0.0613 0.2134 0.101 Uiso 1 1 calc R
C51 C -0.0054(3) -0.2533(7) 0.2118(5) 0.052(3) Uani 1 1 d .
H51A H 0.0060 -0.2277 0.1784 0.077 Uiso 1 1 calc R
H51B H -0.0381 -0.2665 0.1971 0.077 Uiso 1 1 calc R
H51C H 0.0116 -0.3059 0.2255 0.077 Uiso 1 1 calc R
C52 C 0.0950(4) -0.3902(7) 0.1670(5) 0.068(4) Uani 1 1 d .
H52A H 0.1265 -0.3803 0.1903 0.102 Uiso 1 1 calc R
H52B H 0.0922 -0.4486 0.1507 0.102 Uiso 1 1 calc R
H52C H 0.0740 -0.3827 0.1940 0.102 Uiso 1 1 calc R
C53 C 0.0210(4) -0.3390(8) 0.0573(6) 0.072(4) Uani 1 1 d .
H53A H -0.0009 -0.3296 0.0827 0.107 Uiso 1 1 calc R
H53B H 0.0198 -0.3989 0.0444 0.107 Uiso 1 1 calc R
H53C H 0.0131 -0.3021 0.0211 0.107 Uiso 1 1 calc R
C54 C 0.1216(4) -0.3337(9) 0.0533(6) 0.073(4) Uani 1 1 d .
H54A H 0.1204 -0.2864 0.0244 0.110 Uiso 1 1 calc R
H54B H 0.1132 -0.3870 0.0305 0.110 Uiso 1 1 calc R
H54C H 0.1527 -0.3386 0.0792 0.110 Uiso 1 1 calc R
C55 C 0.0539(4) -0.1262(9) 0.0140(5) 0.075(4) Uani 1 1 d .
H55A H 0.0748 -0.1578 -0.0054 0.113 Uiso 1 1 calc R
H55B H 0.0487 -0.0690 -0.0041 0.113 Uiso 1 1 calc R
H55C H 0.0246 -0.1567 0.0074 0.113 Uiso 1 1 calc R
C56 C 0.1363(3) -0.0616(6) 0.1000(4) 0.039(2) Uani 1 1 d .
H56A H 0.1579 -0.1061 0.0930 0.046 Uiso 1 1 calc R
H56B H 0.1314 -0.0222 0.0646 0.046 Uiso 1 1 calc R
N1 N 0.4723(3) 0.7006(4) 0.1476(3) 0.0336(18) Uani 1 1 d .
N2 N 0.4433(3) 0.7746(6) -0.0200(3) 0.050(2) Uani 1 1 d .
N3 N 0.3623(3) 0.6071(5) 0.0371(4) 0.045(2) Uani 1 1 d .
N4 N 0.2408(3) 0.2265(4) 0.2378(4) 0.0328(18) Uani 1 1 d .
N5 N 0.2796(3) 0.1173(5) 0.1058(3) 0.0376(19) Uani 1 1 d .
N6 N 0.1699(2) 0.2485(5) 0.0705(3) 0.0325(17) Uani 1 1 d .
N7 N 0.1669(3) -0.2845(4) 0.2898(3) 0.0358(19) Uani 1 1 d .
N8 N 0.0593(2) -0.1440(4) 0.2938(3) 0.0293(17) Uani 1 1 d .
N9 N 0.0846(3) -0.2141(5) 0.1354(4) 0.042(2) Uani 1 1 d .
O1 O 0.4679(3) 0.5880(5) 0.0289(4) 0.067(2) Uani 1 1 d .
O2 O 0.1846(2) 0.0629(4) 0.1453(3) 0.0404(16) Uani 1 1 d .
O3 O 0.1401(2) -0.0979(4) 0.2300(3) 0.0343(15) Uani 1 1 d .
Si1 Si 0.49608(10) 0.61204(18) 0.18760(13) 0.0453(7) Uani 1 1 d .
Si2 Si 0.48133(10) 0.80444(17) 0.17535(13) 0.0397(7) Uani 1 1 d .
Si3 Si 0.49732(11) 0.7819(2) -0.03407(14) 0.0544(8) Uani 1 1 d .
Si4 Si 0.39788(11) 0.8373(3) -0.06193(15) 0.0619(10) Uani 1 1 d .
Si5 Si 0.35177(11) 0.5310(2) -0.02008(19) 0.0650(11) Uani 1 1 d .
Si6 Si 0.32656(11) 0.6254(2) 0.08578(17) 0.0559(9) Uani 1 1 d .
Si7 Si 0.19953(10) 0.21888(18) 0.27923(13) 0.0424(7) Uani 1 1 d .
Si8 Si 0.29414(10) 0.27078(19) 0.26989(14) 0.0464(7) Uani 1 1 d .
Si9 Si 0.30184(11) 0.1589(2) 0.04819(16) 0.0564(9) Uani 1 1 d .
Si10 Si 0.29927(10) 0.01754(18) 0.13875(14) 0.0454(7) Uani 1 1 d .
Si11 Si 0.13390(10) 0.18962(17) 0.01502(12) 0.0387(6) Uani 1 1 d .
Si12 Si 0.16241(9) 0.35877(17) 0.07454(13) 0.0383(6) Uani 1 1 d .
Si13 Si 0.21971(9) -0.26987(18) 0.27510(15) 0.0449(7) Uani 1 1 d .
Si14 Si 0.15730(11) -0.35415(18) 0.34636(14) 0.0466(7) Uani 1 1 d .
Si15 Si 0.08129(10) -0.06534(16) 0.34554(13) 0.0373(6) Uani 1 1 d .
Si16 Si 0.00268(9) -0.17662(18) 0.27680(14) 0.0401(7) Uani 1 1 d .
Si17 Si 0.08025(11) -0.3127(2) 0.10261(14) 0.0496(8) Uani 1 1 d .
Si18 Si 0.07949(10) -0.11674(19) 0.09724(13) 0.0432(7) Uani 1 1 d .
U1 U 0.428425(13) 0.68485(2) 0.051062(16) 0.04055(11) Uani 1 1 d .
U2 U 0.222359(12) 0.17420(2) 0.141087(16) 0.03292(10) Uani 1 1 d .
U3 U 0.105101(12) -0.20813(2) 0.239304(15) 0.03005(10) Uani 1 1 d .
C57 C 0.0422(4) -0.0500(10) 0.1277(6) 0.098(6) Uani 1 1 d .
H57A H 0.0127 -0.0789 0.1240 0.147 Uiso 1 1 calc R
H57B H 0.0373 0.0039 0.1049 0.147 Uiso 1 1 calc R
H57C H 0.0560 -0.0382 0.1710 0.147 Uiso 1 1 calc R
H39 H 0.181(4) 0.008(7) 0.245(5) 0.118 Uiso 1 1 d D

loop_
_atom_site_aniso_label
_atom_site_aniso_U_11
_atom_site_aniso_U_22
_atom_site_aniso_U_33
_atom_site_aniso_U_23
_atom_site_aniso_U_13
_atom_site_aniso_U_12
C1 0.114(12) 0.105(11) 0.050(8) 0.031(8) 0.025(8) 0.064(9)
C2 0.069(9) 0.051(8) 0.114(12) 0.029(8) -0.004(8) 0.005(6)
C3 0.053(8) 0.053(7) 0.084(9) 0.002(6) 0.021(7) 0.026(6)
C4 0.092(10) 0.057(7) 0.033(6) -0.008(5) 0.007(6) 0.033(6)
C5 0.045(8) 0.107(11) 0.109(12) -0.051(9) -0.004(8) -0.009(7)
C6 0.070(8) 0.033(6) 0.059(7) 0.008(5) 0.030(6) 0.017(5)
C7 0.029(7) 0.183(15) 0.044(7) 0.013(9) 0.013(5) 0.009(8)
C8 0.073(10) 0.071(9) 0.123(13) -0.016(9) 0.058(9) -0.011(7)
C9 0.060(8) 0.066(8) 0.055(7) -0.001(6) 0.004(6) 0.022(6)
C10 0.061(9) 0.084(10) 0.146(15) 0.062(10) 0.021(9) 0.003(7)
C11 0.048(8) 0.210(18) 0.041(7) 0.020(9) -0.006(6) 0.006(9)
C12 0.047(7) 0.055(7) 0.070(8) 0.016(6) 0.022(6) 0.005(5)
C13 0.056(9) 0.120(12) 0.141(15) -0.099(11) 0.030(9) -0.019(8)
C14 0.057(9) 0.060(8) 0.127(13) -0.031(8) -0.018(8) -0.007(6)
C15 0.066(10) 0.049(8) 0.173(17) -0.014(9) -0.035(10) -0.003(7)
C16 0.042(7) 0.071(8) 0.112(12) -0.011(8) 0.035(8) -0.006(6)
C17 0.047(7) 0.068(8) 0.087(9) -0.009(7) 0.032(7) 0.004(6)
C18 0.078(11) 0.106(12) 0.135(15) 0.055(11) 0.039(10) -0.016(9)
C19 0.046(7) 0.050(8) 0.060(7) -0.016(6) -0.004(6) 0.013(5)
C20 0.041(6) 0.042(6) 0.052(6) 0.015(5) 0.019(5) 0.019(5)
C21 0.060(8) 0.070(8) 0.045(6) 0.014(6) 0.000(6) -0.009(6)
C22 0.125(13) 0.036(7) 0.113(12) -0.020(7) 0.079(11) -0.011(7)
C23 0.052(8) 0.071(8) 0.061(8) 0.002(7) -0.006(6) 0.002(6)
C24 0.079(10) 0.067(9) 0.085(10) -0.020(8) -0.001(8) -0.020(7)
C25 0.045(7) 0.091(9) 0.067(8) 0.000(7) 0.017(6) -0.021(6)
C26 0.125(14) 0.144(14) 0.064(9) 0.010(9) 0.058(9) 0.071(11)
C27 0.055(8) 0.074(8) 0.083(9) 0.045(7) 0.040(7) 0.028(6)
C29 0.038(7) 0.088(10) 0.134(13) 0.046(9) 0.031(8) 0.036(7)
C30 0.079(9) 0.048(7) 0.066(8) -0.007(6) 0.024(7) 0.011(6)
C31 0.063(8) 0.048(7) 0.044(6) 0.008(5) 0.012(6) 0.015(5)
C32 0.067(8) 0.077(8) 0.039(6) 0.009(6) 0.002(6) 0.028(7)
C33 0.056(7) 0.057(7) 0.045(6) 0.005(5) 0.020(5) 0.015(5)
C34 0.039(6) 0.064(7) 0.054(7) -0.011(6) 0.018(5) 0.004(5)
C35 0.049(7) 0.041(6) 0.066(7) 0.005(5) 0.022(6) 0.017(5)
C36 0.065(8) 0.055(7) 0.083(9) 0.040(7) 0.040(7) 0.024(6)
C37 0.070(8) 0.029(6) 0.068(8) 0.028(5) 0.000(6) 0.005(5)
C38 0.045(6) 0.034(5) 0.047(6) 0.021(5) 0.027(5) 0.022(4)
C39 0.037(6) 0.030(5) 0.039(5) -0.004(4) 0.011(5) 0.004(4)
C40 0.042(7) 0.071(8) 0.076(9) -0.002(7) -0.005(6) -0.013(6)
C41 0.061(9) 0.061(8) 0.146(15) 0.019(9) 0.039(9) 0.021(7)
C42 0.040(7) 0.092(9) 0.061(8) -0.019(7) 0.016(6) -0.009(6)
C43 0.080(10) 0.082(9) 0.051(7) 0.019(7) -0.008(7) 0.003(7)
C44 0.080(10) 0.044(7) 0.114(12) 0.016(7) 0.028(9) 0.023(6)
C45 0.076(9) 0.039(6) 0.062(8) 0.014(5) 0.027(7) 0.001(5)
C46 0.070(8) 0.035(6) 0.064(7) -0.001(5) 0.020(6) 0.012(5)
C47 0.043(6) 0.050(6) 0.041(6) -0.010(5) 0.007(5) -0.005(5)
C48 0.063(8) 0.070(8) 0.053(7) -0.014(6) 0.026(6) 0.004(6)
C49 0.038(7) 0.076(8) 0.072(8) 0.015(7) 0.026(6) -0.006(6)
C50 0.041(7) 0.072(8) 0.092(10) 0.010(7) 0.020(7) 0.023(6)
C51 0.029(6) 0.063(7) 0.064(7) -0.002(6) 0.014(5) -0.017(5)
C52 0.093(10) 0.042(7) 0.068(8) -0.028(6) 0.019(7) -0.027(6)
C53 0.070(9) 0.088(10) 0.058(8) -0.038(7) 0.017(7) -0.037(7)
C54 0.052(8) 0.116(11) 0.055(8) -0.035(7) 0.019(6) -0.027(7)
C55 0.060(8) 0.123(11) 0.035(6) 0.004(7) -0.004(6) -0.019(8)
C56 0.039(6) 0.042(6) 0.035(5) 0.008(4) 0.010(4) -0.007(4)
N1 0.038(5) 0.036(4) 0.029(4) -0.003(3) 0.009(3) 0.011(3)
N2 0.027(5) 0.102(7) 0.023(4) 0.002(4) 0.008(3) -0.009(4)
N3 0.042(5) 0.026(4) 0.064(6) -0.009(4) 0.006(4) 0.000(4)
N4 0.036(4) 0.019(4) 0.044(5) 0.002(3) 0.011(4) 0.004(3)
N5 0.034(5) 0.045(5) 0.039(4) 0.009(4) 0.019(4) 0.015(4)
N6 0.030(4) 0.036(4) 0.036(4) 0.014(4) 0.018(3) 0.011(3)
N7 0.037(5) 0.026(4) 0.038(4) 0.004(3) -0.003(4) 0.005(3)
N8 0.039(4) 0.018(4) 0.034(4) 0.001(3) 0.015(3) 0.004(3)
N9 0.032(5) 0.054(5) 0.036(4) -0.001(4) 0.002(4) -0.020(4)
O1 0.041(5) 0.087(6) 0.072(5) -0.041(5) 0.012(4) 0.007(4)
O2 0.040(4) 0.047(4) 0.036(4) 0.011(3) 0.013(3) 0.012(3)
O3 0.038(4) 0.039(4) 0.030(3) 0.005(3) 0.014(3) -0.006(3)
Si1 0.0491(18) 0.0470(18) 0.0417(16) 0.0095(13) 0.0143(14) 0.0220(14)
Si2 0.0403(16) 0.0389(16) 0.0357(14) -0.0134(12) 0.0006(12) 0.0036(12)
Si3 0.0392(18) 0.088(2) 0.0377(16) -0.0036(16) 0.0122(14) 0.0004(16)
Si4 0.0339(18) 0.105(3) 0.0456(18) 0.0230(19) 0.0067(14) -0.0026(17)
Si5 0.046(2) 0.0386(18) 0.099(3) -0.0275(18) -0.0051(19) -0.0015(14)
Si6 0.0427(19) 0.0500(19) 0.081(2) 0.0071(17) 0.0262(17) -0.0073(14)
Si7 0.0468(18) 0.0466(17) 0.0367(15) 0.0050(13) 0.0155(13) 0.0074(13)
Si8 0.0392(17) 0.0451(17) 0.0493(17) -0.0024(14) -0.0007(14) -0.0043(13)
Si9 0.0469(19) 0.071(2) 0.062(2) 0.0283(17) 0.0354(17) 0.0319(16)
Si10 0.0380(17) 0.0474(17) 0.0538(18) 0.0086(14) 0.0169(14) 0.0222(13)
Si11 0.0369(16) 0.0462(17) 0.0350(14) 0.0074(12) 0.0122(12) 0.0119(12)
Si12 0.0365(16) 0.0339(15) 0.0467(16) 0.0199(13) 0.0144(13) 0.0088(12)
Si13 0.0284(15) 0.0455(17) 0.0583(19) -0.0046(14) 0.0051(14) 0.0075(12)
Si14 0.0536(19) 0.0371(16) 0.0462(17) 0.0086(14) 0.0058(15) 0.0114(13)
Si15 0.0399(16) 0.0330(15) 0.0418(15) -0.0045(12) 0.0152(13) 0.0047(12)
Si16 0.0282(15) 0.0484(17) 0.0470(16) 0.0030(13) 0.0159(13) 0.0014(12)
Si17 0.0433(18) 0.069(2) 0.0383(16) -0.0212(15) 0.0134(14) -0.0214(15)
Si18 0.0336(16) 0.0576(19) 0.0374(15) 0.0076(14) 0.0064(13) -0.0015(13)
U1 0.0382(2) 0.0540(3) 0.02897(19) -0.01172(17) 0.00703(16) -0.01073(17)
U2 0.0329(2) 0.0370(2) 0.03041(18) 0.00676(15) 0.01052(15) 0.01546(15)
U3 0.02805(19) 0.0342(2) 0.02834(18) 0.00034(15) 0.00748(14) 0.00572(14)
C57 0.034(7) 0.183(15) 0.089(10) 0.098(11) 0.037(7) 0.035(8)

loop_
_atom_type_symbol
_atom_type_description
_atom_type_scat_dispersion_real
_atom_type_scat_dispersion_imag
_atom_type_scat_source
C C 0.0033 0.0016 'International Tables Vol C Tables 4.2.6.8 and 6.1.1.4'
H H 0.0000 0.0000 'International Tables Vol C Tables 4.2.6.8 and 6.1.1.4'
N N 0.0061 0.0033 'International Tables Vol C Tables 4.2.6.8 and 6.1.1.4'
O O 0.0106 0.0060 'International Tables Vol C Tables 4.2.6.8 and 6.1.1.4'
Si Si 0.0817 0.0704 'International Tables Vol C Tables 4.2.6.8 and 6.1.1.4'
U U -9.6767 9.6646 'International Tables Vol C Tables 4.2.6.8 and 6.1.1.4'

loop_
_geom_angle_atom_site_label_1
_geom_angle_atom_site_label_2
_geom_angle_atom_site_label_3
_geom_angle
_geom_angle_site_symmetry_1
C19 C19 O1 175.4(18) 3_665
C39 C38 O2 119.0(9) .
C39 C38 C56 125.8(9) .
O2 C38 C56 115.2(8) .
C38 C39 O3 122.7(9) .
C38 C56 Si18 120.9(7) .
Si1 N1 Si2 123.9(4) .
Si1 N1 U1 119.3(4) .
Si2 N1 U1 116.8(4) .
Si3 N2 Si4 120.5(5) .
Si3 N2 U1 121.5(5) .
Si4 N2 U1 118.0(4) .
Si5 N3 Si6 123.7(5) .
Si5 N3 U1 118.0(5) .
Si6 N3 U1 118.3(4) .
Si7 N4 Si8 121.0(5) .
Si7 N4 U2 116.7(4) .
Si8 N4 U2 122.3(4) .
Si9 N5 Si10 120.0(4) .
Si9 N5 U2 125.7(4) .
Si10 N5 U2 114.2(4) .
Si11 N6 Si12 120.2(4) .
Si11 N6 U2 116.5(4) .
Si12 N6 U2 123.1(4) .
Si13 N7 Si14 123.0(4) .
Si13 N7 U3 121.2(4) .
Si14 N7 U3 115.8(4) .
Si15 N8 Si16 124.2(4) .
Si15 N8 U3 119.8(4) .
Si16 N8 U3 115.9(4) .
Si17 N9 Si18 126.3(5) .
Si17 N9 U3 117.2(4) .
Si18 N9 U3 116.3(4) .
C19 O1 U1 175.2(8) .
C38 O2 U2 171.6(6) .
C39 O3 U3 170.9(6) .
N1 Si1 C1 114.0(5) .
N1 Si1 C3 111.8(5) .
C1 Si1 C3 107.5(6) .
N1 Si1 C2 108.6(5) .
C1 Si1 C2 106.7(7) .
C3 Si1 C2 108.1(6) .
C1 Si1 U1 142.1(4) .
C3 Si1 U1 106.3(4) .
C2 Si1 U1 78.4(4) .
N1 Si2 C4 114.4(5) .
N1 Si2 C5 111.8(5) .
C4 Si2 C5 107.0(6) .
N1 Si2 C6 108.5(4) .
C4 Si2 C6 105.0(5) .
C5 Si2 C6 109.9(6) .
C4 Si2 U1 121.7(4) .
C5 Si2 U1 129.2(5) .
C6 Si2 U1 72.4(3) .
N2 Si3 C9 110.2(5) .
N2 Si3 C7 109.7(5) .
C9 Si3 C7 108.1(6) .
N2 Si3 C8 113.7(5) .
C9 Si3 C8 108.6(6) .
C7 Si3 C8 106.4(7) .
N2 Si4 C12 106.1(5) .
N2 Si4 C11 112.1(6) .
C12 Si4 C11 107.9(6) .
N2 Si4 C10 115.1(5) .
C12 Si4 C10 107.4(6) .
C11 Si4 C10 107.9(7) .
C12 Si4 U1 70.9(4) .
C11 Si4 U1 124.6(5) .
C10 Si4 U1 125.7(5) .
N3 Si5 C13 110.2(5) .
N3 Si5 C15 111.8(6) .
C13 Si5 C15 107.5(8) .
N3 Si5 C14 111.6(5) .
C13 Si5 C14 108.1(7) .
C15 Si5 C14 107.4(6) .
C13 Si5 U1 79.4(4) .
C15 Si5 U1 105.9(4) .
C14 Si5 U1 141.4(4) .
N3 Si6 C16 113.5(6) .
N3 Si6 C17 108.8(5) .
C16 Si6 C17 106.2(6) .
N3 Si6 C18 111.7(6) .
C16 Si6 C18 108.8(6) .
C17 Si6 C18 107.5(7) .
C16 Si6 U1 123.9(4) .
C17 Si6 U1 73.3(4) .
C18 Si6 U1 125.2(5) .
N4 Si7 C21 112.5(5) .
N4 Si7 C20 108.9(4) .
C21 Si7 C20 111.3(5) .
N4 Si7 C22 113.7(5) .
C21 Si7 C22 105.2(6) .
C20 Si7 C22 105.2(6) .
C21 Si7 U2 115.5(4) .
C20 Si7 U2 74.6(3) .
C22 Si7 U2 136.5(4) .
N4 Si8 C25 108.8(5) .
N4 Si8 C23 113.0(5) .
C25 Si8 C23 108.9(6) .
N4 Si8 C24 114.9(5) .
C25 Si8 C24 104.1(6) .
C23 Si8 C24 106.6(6) .
N5 Si9 C27 108.4(4) .
N5 Si9 C28 114.1(5) .
C27 Si9 C28 105.1(6) .
N5 Si9 C26 112.6(6) .
C27 Si9 C26 108.1(6) .
C28 Si9 C26 108.1(7) .
N5 Si10 C31 110.4(4) .
N5 Si10 C30 112.3(5) .
C31 Si10 C30 107.0(5) .
N5 Si10 C29 113.3(5) .
C31 Si10 C29 106.1(6) .
C30 Si10 C29 107.3(6) .
C31 Si10 U2 76.8(3) .
C30 Si10 U2 108.9(4) .
C29 Si10 U2 140.9(5) .
N6 Si11 C33 110.5(4) .
N6 Si11 C32 115.5(5) .
C33 Si11 C32 103.3(5) .
N6 Si11 C34 110.7(4) .
C33 Si11 C34 108.8(5) .
C32 Si11 C34 107.7(5) .
C33 Si11 U2 80.6(3) .
C32 Si11 U2 146.2(4) .
C34 Si11 U2 102.4(4) .
N6 Si12 C36 114.2(5) .
N6 Si12 C35 110.9(4) .
C36 Si12 C35 108.1(5) .
N6 Si12 C37 109.7(4) .
C36 Si12 C37 104.8(5) .
C35 Si12 C37 108.9(5) .
N7 Si13 C42 110.6(5) .
N7 Si13 C40 111.5(5) .
C42 Si13 C40 108.3(6) .
N7 Si13 C41 112.6(5) .
C42 Si13 C41 104.9(6) .
C40 Si13 C41 108.7(6) .
N7 Si14 C43 113.9(5) .
N7 Si14 C45 109.3(4) .
C43 Si14 C45 107.0(6) .
N7 Si14 C44 113.1(5) .
C43 Si14 C44 108.3(6) .
C45 Si14 C44 104.7(5) .
C43 Si14 U3 127.4(4) .
C45 Si14 U3 72.6(3) .
C44 Si14 U3 123.0(5) .
N8 Si15 C48 112.8(5) .
N8 Si15 C46 110.7(4) .
C48 Si15 C46 107.0(5) .
N8 Si15 C47 109.3(4) .
C48 Si15 C47 107.3(5) .
C46 Si15 C47 109.7(5) .
C48 Si15 U3 142.3(4) .
C46 Si15 U3 104.7(4) .
C47 Si15 U3 80.3(3) .
N8 Si16 C49 113.8(5) .
N8 Si16 C51 107.6(4) .
C49 Si16 C51 106.8(5) .
N8 Si16 C50 113.1(5) .
C49 Si16 C50 108.1(5) .
C51 Si16 C50 106.9(6) .
C49 Si16 U3 123.2(4) .
C51 Si16 U3 70.8(3) .
C50 Si16 U3 127.3(4) .
N9 Si17 C52 105.9(4) .
N9 Si17 C53 113.6(5) .
C52 Si17 C53 107.5(6) .
N9 Si17 C54 114.9(5) .
C52 Si17 C54 106.1(6) .
C53 Si17 C54 108.4(5) .
C52 Si17 U3 69.5(3) .
C53 Si17 U3 124.9(4) .
C54 Si17 U3 125.6(4) .
N9 Si18 C57 108.3(5) .
N9 Si18 C55 113.3(5) .
C57 Si18 C55 106.7(6) .
N9 Si18 C56 114.1(4) .
C57 Si18 C56 111.2(6) .
C55 Si18 C56 103.0(5) .
C57 Si18 U3 84.8(4) .
C55 Si18 U3 149.1(4) .
C56 Si18 U3 99.1(3) .
O1 U1 N2 93.8(3) .
O1 U1 N1 94.3(3) .
N2 U1 N1 116.3(3) .
O1 U1 N3 96.1(3) .
N2 U1 N3 123.1(3) .
N1 U1 N3 118.5(3) .
O1 U1 Si2 114.7(2) .
N2 U1 Si2 96.1(2) .
N1 U1 Si2 26.97(18) .
N3 U1 Si2 128.5(2) .
O1 U1 Si4 113.5(3) .
N2 U1 Si4 26.8(2) .
N1 U1 Si4 128.48(19) .
N3 U1 Si4 101.3(2) .
Si2 U1 Si4 102.34(8) .
O1 U1 Si1 73.8(2) .
N2 U1 Si1 131.6(2) .
N1 U1 Si1 25.67(18) .
N3 U1 Si1 104.8(2) .
Si2 U1 Si1 52.63(7) .
Si4 U1 Si1 151.93(8) .
O1 U1 Si5 74.5(2) .
N2 U1 Si5 109.2(2) .
N1 U1 Si5 133.7(2) .
N3 U1 Si5 26.2(2) .
Si2 U1 Si5 152.74(9) .
Si4 U1 Si5 96.29(9) .
Si1 U1 Si5 111.69(8) .
O1 U1 Si6 116.6(2) .
N2 U1 Si6 131.5(2) .
N1 U1 Si6 99.1(2) .
N3 U1 Si6 26.1(2) .
Si2 U1 Si6 103.13(8) .
Si4 U1 Si6 104.90(8) .
Si1 U1 Si6 94.38(8) .
Si5 U1 Si6 52.29(9) .
O2 U2 N5 98.9(3) .
O2 U2 N4 105.6(2) .
N5 U2 N4 116.7(3) .
O2 U2 N6 99.5(2) .
N5 U2 N6 114.7(3) .
N4 U2 N6 117.2(3) .
O2 U2 Si10 77.05(17) .
N5 U2 Si10 28.5(2) .
N4 U2 Si10 105.32(18) .
N6 U2 Si10 136.38(19) .
O2 U2 Si11 76.84(17) .
N5 U2 Si11 104.2(2) .
N4 U2 Si11 137.64(18) .
N6 U2 Si11 26.8(2) .
Si10 U2 Si11 116.13(7) .
O2 U2 Si7 84.36(18) .
N5 U2 Si7 137.8(2) .
N4 U2 Si7 26.84(19) .
N6 U2 Si7 105.99(19) .
Si10 U2 Si7 116.68(7) .
Si11 U2 Si7 117.30(7) .
O3 U3 N9 87.2(2) .
O3 U3 N7 96.7(3) .
N9 U3 N7 118.9(3) .
O3 U3 N8 94.2(2) .
N9 U3 N8 121.3(3) .
N7 U3 N8 119.2(3) .
O3 U3 Si17 108.64(17) .
N9 U3 Si17 26.4(2) .
N7 U3 Si17 100.2(2) .
N8 U3 Si17 131.74(19) .
O3 U3 Si16 114.59(18) .
N9 U3 Si16 102.6(2) .
N7 U3 Si16 129.0(2) .
N8 U3 Si16 27.14(19) .
Si17 U3 Si16 105.94(7) .
O3 U3 Si18 63.95(17) .
N9 U3 Si18 27.1(2) .
N7 U3 Si18 131.6(2) .
N8 U3 Si18 106.67(18) .
Si17 U3 Si18 53.49(8) .
Si16 U3 Si18 98.84(7) .
O3 U3 Si14 118.20(17) .
N9 U3 Si14 131.6(2) .
N7 U3 Si14 27.4(2) .
N8 U3 Si14 98.67(18) .
Si17 U3 Si14 106.25(8) .
Si16 U3 Si14 102.28(7) .
Si18 U3 Si14 154.44(7) .
O3 U3 Si15 73.91(17) .
N9 U3 Si15 133.2(2) .
N7 U3 Si15 105.8(2) .
N8 U3 Si15 25.40(19) .
Si17 U3 Si15 153.48(7) .
Si16 U3 Si15 52.53(7) .
Si18 U3 Si15 109.65(7) .
Si14 U3 Si15 94.66(7) .

loop_
_geom_bond_atom_site_label_1
_geom_bond_atom_site_label_2
_geom_bond_distance
_geom_bond_site_symmetry_2
C1 Si1 1.837(12) .
C2 Si1 1.866(12) .
C3 Si1 1.853(11) .
C4 Si2 1.855(11) .
C5 Si2 1.882(12) .
C6 Si2 1.890(10) .
C7 Si3 1.844(11) .
C8 Si3 1.902(12) .
C9 Si3 1.813(11) .
C10 Si4 1.886(14) .
C11 Si4 1.865(13) .
C12 Si4 1.859(11) .
C13 Si5 1.854(17) .
C14 Si5 1.874(12) .
C15 Si5 1.868(12) .
C16 Si6 1.850(12) .
C17 Si6 1.848(12) .
C18 Si6 1.875(12) .
C19 C19 1.09(2) 3_665
C19 O1 1.338(11) .
C20 Si7 1.864(10) .
C21 Si7 1.846(11) .
C22 Si7 1.874(11) .
C23 Si8 1.863(11) .
C24 Si8 1.875(12) .
C25 Si8 1.829(12) .
C26 Si9 1.889(14) .
C27 Si9 1.876(10) .
C28 Si9 1.881(13) .
C29 Si10 1.872(11) .
C30 Si10 1.859(11) .
C31 Si10 1.858(11) .
C32 Si11 1.864(10) .
C33 Si11 1.860(10) .
C34 Si11 1.873(11) .
C35 Si12 1.871(10) .
C36 Si12 1.864(10) .
C37 Si12 1.884(11) .
C38 C39 1.310(13) .
C38 O2 1.402(11) .
C38 C56 1.555(13) .
C39 O3 1.345(11) .
C40 Si13 1.848(11) .
C41 Si13 1.895(11) .
C42 Si13 1.838(12) .
C43 Si14 1.854(12) .
C44 Si14 1.886(11) .
C45 Si14 1.882(12) .
C46 Si15 1.881(10) .
C47 Si15 1.885(10) .
C48 Si15 1.867(11) .
C49 Si16 1.858(11) .
C50 Si16 1.888(10) .
C51 Si16 1.862(11) .
C52 Si17 1.861(12) .
C53 Si17 1.874(12) .
C54 Si17 1.879(12) .
C55 Si18 1.853(11) .
C56 Si18 1.899(9) .
N1 Si1 1.713(7) .
N1 Si2 1.740(7) .
N1 U1 2.269(7) .
N2 Si3 1.729(8) .
N2 Si4 1.761(9) .
N2 U1 2.250(8) .
N3 Si5 1.726(8) .
N3 Si6 1.728(9) .
N3 U1 2.287(8) .
N4 Si7 1.722(8) .
N4 Si8 1.736(8) .
N4 U2 2.266(8) .
N5 Si9 1.718(8) .
N5 Si10 1.769(8) .
N5 U2 2.242(7) .
N6 Si11 1.714(8) .
N6 Si12 1.745(8) .
N6 U2 2.273(7) .
N7 Si13 1.710(9) .
N7 Si14 1.749(8) .
N7 U3 2.273(7) .
N8 Si15 1.714(7) .
N8 Si16 1.730(8) .
N8 U3 2.279(7) .
N9 Si17 1.703(8) .
N9 Si18 1.738(8) .
N9 U3 2.271(8) .
O1 U1 2.058(7) .
O2 U2 2.093(7) .
O3 U3 2.057(6) .
Si1 U1 3.449(3) .
Si2 U1 3.425(3) .
Si4 U1 3.447(3) .
Si5 U1 3.451(3) .
Si6 U1 3.458(3) .
Si7 U2 3.407(3) .
Si10 U2 3.377(3) .
Si11 U2 3.403(3) .
Si14 U3 3.418(3) .
Si15 U3 3.467(3) .
Si16 U3 3.411(3) .
Si17 U3 3.405(3) .
Si18 C57 1.784(14) .
Si18 U3 3.416(3) .

loop_
_geom_torsion_atom_site_label_1
_geom_torsion_atom_site_label_2
_geom_torsion_atom_site_label_3
_geom_torsion_atom_site_label_4
_geom_torsion
O2 C38 C39 O3 -179.1(8)
C56 C38 C39 O3 1.4(15)
C39 C38 C56 Si18 34.7(13)
O2 C38 C56 Si18 -144.8(6)
Si2 N1 Si1 C1 32.0(9)
U1 N1 Si1 C1 -150.4(6)
Si2 N1 Si1 C3 -90.2(7)
U1 N1 Si1 C3 87.4(6)
Si2 N1 Si1 C2 150.7(7)
U1 N1 Si1 C2 -31.7(7)
Si2 N1 Si1 U1 -177.6(9)
Si1 N1 Si2 C4 -71.4(7)
U1 N1 Si2 C4 111.0(5)
Si1 N1 Si2 C5 50.4(8)
U1 N1 Si2 C5 -127.2(7)
Si1 N1 Si2 C6 171.8(5)
U1 N1 Si2 C6 -5.9(6)
Si1 N1 Si2 U1 177.6(8)
Si4 N2 Si3 C9 -91.2(7)
U1 N2 Si3 C9 88.2(6)
Si4 N2 Si3 C7 150.0(7)
U1 N2 Si3 C7 -30.7(8)
Si4 N2 Si3 C8 31.0(8)
U1 N2 Si3 C8 -149.7(6)
Si3 N2 Si4 C12 177.6(6)
U1 N2 Si4 C12 -1.8(7)
Si3 N2 Si4 C11 60.1(8)
U1 N2 Si4 C11 -119.3(6)
Si3 N2 Si4 C10 -63.8(8)
U1 N2 Si4 C10 116.9(7)
Si3 N2 Si4 U1 179.4(9)
Si6 N3 Si5 C13 149.8(7)
U1 N3 Si5 C13 -32.2(7)
Si6 N3 Si5 C15 -90.7(8)
U1 N3 Si5 C15 87.3(7)
Si6 N3 Si5 C14 29.6(8)
U1 N3 Si5 C14 -152.4(6)
Si6 N3 Si5 U1 -178.0(9)
Si5 N3 Si6 C16 -66.2(7)
U1 N3 Si6 C16 115.9(5)
Si5 N3 Si6 C17 175.9(6)
U1 N3 Si6 C17 -2.1(7)
Si5 N3 Si6 C18 57.3(8)
U1 N3 Si6 C18 -120.7(6)
Si5 N3 Si6 U1 178.0(9)
Si8 N4 Si7 C21 -76.1(6)
U2 N4 Si7 C21 102.9(5)
Si8 N4 Si7 C20 160.1(5)
U2 N4 Si7 C20 -20.9(5)
Si8 N4 Si7 C22 43.3(8)
U2 N4 Si7 C22 -137.7(6)
Si8 N4 Si7 U2 -179.0(7)
Si7 N4 Si8 C25 180.0(6)
U2 N4 Si8 C25 1.0(6)
Si7 N4 Si8 C23 58.9(7)
U2 N4 Si8 C23 -120.0(5)
Si7 N4 Si8 C24 -63.8(7)
U2 N4 Si8 C24 117.3(6)
Si10 N5 Si9 C27 176.3(6)
U2 N5 Si9 C27 0.8(7)
Si10 N5 Si9 C28 -67.0(7)
U2 N5 Si9 C28 117.5(6)
Si10 N5 Si9 C26 56.7(7)
U2 N5 Si9 C26 -118.8(6)
Si9 N5 Si10 C31 156.8(6)
U2 N5 Si10 C31 -27.2(6)
Si9 N5 Si10 C30 -83.9(7)
U2 N5 Si10 C30 92.1(6)
Si9 N5 Si10 C29 38.0(8)
U2 N5 Si10 C29 -146.0(6)
Si9 N5 Si10 U2 -176.0(8)
Si12 N6 Si11 C33 147.5(5)
U2 N6 Si11 C33 -37.5(5)
Si12 N6 Si11 C32 30.8(7)
U2 N6 Si11 C32 -154.3(5)
Si12 N6 Si11 C34 -91.9(6)
U2 N6 Si11 C34 83.0(5)
Si12 N6 Si11 U2 -174.9(7)
Si11 N6 Si12 C36 -68.0(7)
U2 N6 Si12 C36 117.4(6)
Si11 N6 Si12 C35 54.5(6)
U2 N6 Si12 C35 -120.1(5)
Si11 N6 Si12 C37 174.7(5)
U2 N6 Si12 C37 0.2(6)
Si14 N7 Si13 C42 152.8(6)
U3 N7 Si13 C42 -30.4(6)
Si14 N7 Si13 C40 -86.6(6)
U3 N7 Si13 C40 90.3(6)
Si14 N7 Si13 C41 35.8(8)
U3 N7 Si13 C41 -147.3(6)
Si13 N7 Si14 C43 55.9(7)
U3 N7 Si14 C43 -121.1(6)
Si13 N7 Si14 C45 175.5(5)
U3 N7 Si14 C45 -1.5(6)
Si13 N7 Si14 C44 -68.3(7)
U3 N7 Si14 C44 114.7(6)
Si13 N7 Si14 U3 177.0(8)
Si16 N8 Si15 C48 28.7(7)
U3 N8 Si15 C48 -154.2(5)
Si16 N8 Si15 C46 -91.2(6)
U3 N8 Si15 C46 86.0(5)
Si16 N8 Si15 C47 147.9(5)
U3 N8 Si15 C47 -35.0(6)
Si16 N8 Si15 U3 -177.2(8)
Si15 N8 Si16 C49 -68.6(7)
U3 N8 Si16 C49 114.2(5)
Si15 N8 Si16 C51 173.2(5)
U3 N8 Si16 C51 -4.0(5)
Si15 N8 Si16 C50 55.4(7)
U3 N8 Si16 C50 -121.9(5)
Si15 N8 Si16 U3 177.3(7)
Si18 N9 Si17 C52 174.1(6)
U3 N9 Si17 C52 -0.2(6)
Si18 N9 Si17 C53 -68.2(8)
U3 N9 Si17 C53 117.5(6)
Si18 N9 Si17 C54 57.4(8)
U3 N9 Si17 C54 -116.9(6)
Si18 N9 Si17 U3 174.3(9)
Si17 N9 Si18 C57 133.0(7)
U3 N9 Si18 C57 -52.7(7)
Si17 N9 Si18 C55 14.8(8)
U3 N9 Si18 C55 -170.8(5)
Si17 N9 Si18 C56 -102.6(6)
U3 N9 Si18 C56 71.7(6)
Si17 N9 Si18 U3 -174.3(9)
C38 C56 Si18 N9 -80.2(8)
C38 C56 Si18 C57 42.6(9)
C38 C56 Si18 C55 156.5(8)
C38 C56 Si18 U3 -45.3(7)
Si3 N2 U1 O1 -40.1(5)
Si4 N2 U1 O1 139.2(5)
Si3 N2 U1 N1 56.5(6)
Si4 N2 U1 N1 -124.1(4)
Si3 N2 U1 N3 -139.9(4)
Si4 N2 U1 N3 39.5(6)
Si3 N2 U1 Si2 75.2(5)
Si4 N2 U1 Si2 -105.4(5)
Si3 N2 U1 Si4 -179.4(9)
Si3 N2 U1 Si1 31.4(7)
Si4 N2 U1 Si1 -149.2(3)
Si3 N2 U1 Si5 -115.0(5)
Si4 N2 U1 Si5 64.3(5)
Si3 N2 U1 Si6 -171.2(3)
Si4 N2 U1 Si6 8.1(7)
Si1 N1 U1 O1 -36.7(5)
Si2 N1 U1 O1 141.1(5)
Si1 N1 U1 N2 -133.0(5)
Si2 N1 U1 N2 44.7(5)
Si1 N1 U1 N3 62.6(5)
Si2 N1 U1 N3 -119.6(4)
Si1 N1 U1 Si2 -177.7(8)
Si1 N1 U1 Si4 -161.5(3)
Si2 N1 U1 Si4 16.3(5)
Si2 N1 U1 Si1 177.7(8)
Si1 N1 U1 Si5 35.9(6)
Si2 N1 U1 Si5 -146.4(3)
Si1 N1 U1 Si6 81.1(4)
Si2 N1 U1 Si6 -101.1(4)
Si5 N3 U1 O1 -34.4(5)
Si6 N3 U1 O1 143.7(5)
Si5 N3 U1 N2 64.1(6)
Si6 N3 U1 N2 -117.8(5)
Si5 N3 U1 N1 -132.6(4)
Si6 N3 U1 N1 45.4(5)
Si5 N3 U1 Si2 -162.9(3)
Si6 N3 U1 Si2 15.2(6)
Si5 N3 U1 Si4 81.1(4)
Si6 N3 U1 Si4 -100.8(4)
Si5 N3 U1 Si1 -109.2(4)
Si6 N3 U1 Si1 68.9(4)
Si6 N3 U1 Si5 178.1(8)
Si5 N3 U1 Si6 -178.1(8)
N1 Si2 U1 O1 -43.6(5)
C4 Si2 U1 O1 -132.4(5)
C5 Si2 U1 O1 28.9(7)
C6 Si2 U1 O1 130.5(5)
N1 Si2 U1 N2 -140.6(5)
C4 Si2 U1 N2 130.6(5)
C5 Si2 U1 N2 -68.1(7)
C6 Si2 U1 N2 33.5(4)
C4 Si2 U1 N1 -88.7(6)
C5 Si2 U1 N1 72.5(8)
C6 Si2 U1 N1 174.2(6)
N1 Si2 U1 N3 77.4(5)
C4 Si2 U1 N3 -11.3(5)
C5 Si2 U1 N3 149.9(7)
C6 Si2 U1 N3 -108.4(4)
N1 Si2 U1 Si4 -167.0(4)
C4 Si2 U1 Si4 104.2(4)
C5 Si2 U1 Si4 -94.5(7)
C6 Si2 U1 Si4 7.1(4)
N1 Si2 U1 Si1 -1.2(4)
C4 Si2 U1 Si1 -90.0(4)
C5 Si2 U1 Si1 71.3(7)
C6 Si2 U1 Si1 172.9(4)
N1 Si2 U1 Si5 60.9(5)
C4 Si2 U1 Si5 -27.8(5)
C5 Si2 U1 Si5 133.4(7)
C6 Si2 U1 Si5 -124.9(4)
N1 Si2 U1 Si6 84.2(4)
C4 Si2 U1 Si6 -4.5(4)
C5 Si2 U1 Si6 156.7(7)
C6 Si2 U1 Si6 -101.6(4)
N2 Si4 U1 O1 -45.3(6)
C12 Si4 U1 O1 132.9(5)
C11 Si4 U1 O1 33.9(6)
C10 Si4 U1 O1 -129.0(6)
C12 Si4 U1 N2 178.2(7)
C11 Si4 U1 N2 79.2(8)
C10 Si4 U1 N2 -83.7(8)
N2 Si4 U1 N1 71.4(6)
C12 Si4 U1 N1 -110.4(5)
C11 Si4 U1 N1 150.7(6)
C10 Si4 U1 N1 -12.2(6)
N2 Si4 U1 N3 -147.1(5)
C12 Si4 U1 N3 31.0(5)
C11 Si4 U1 N3 -67.9(6)
C10 Si4 U1 N3 129.2(6)
N2 Si4 U1 Si2 78.9(5)
C12 Si4 U1 Si2 -102.9(4)
C11 Si4 U1 Si2 158.1(6)
C10 Si4 U1 Si2 -4.8(6)
N2 Si4 U1 Si1 54.5(6)
C12 Si4 U1 Si1 -127.4(4)
C11 Si4 U1 Si1 133.7(6)
C10 Si4 U1 Si1 -29.2(6)
N2 Si4 U1 Si5 -121.1(5)
C12 Si4 U1 Si5 57.1(4)
C11 Si4 U1 Si5 -41.9(6)
C10 Si4 U1 Si5 155.2(6)
N2 Si4 U1 Si6 -173.7(5)
C12 Si4 U1 Si6 4.5(4)
C11 Si4 U1 Si6 -94.5(6)
C10 Si4 U1 Si6 102.6(6)
N1 Si1 U1 O1 141.7(5)
C1 Si1 U1 O1 -171.2(9)
C3 Si1 U1 O1 36.7(5)
C2 Si1 U1 O1 -69.0(5)
N1 Si1 U1 N2 61.3(6)
C1 Si1 U1 N2 108.4(9)
C3 Si1 U1 N2 -43.7(5)
C2 Si1 U1 N2 -149.3(6)
C1 Si1 U1 N1 47.2(10)
C3 Si1 U1 N1 -105.0(6)
C2 Si1 U1 N1 149.4(7)
N1 Si1 U1 N3 -126.2(5)
C1 Si1 U1 N3 -79.0(9)
C3 Si1 U1 N3 128.8(4)
C2 Si1 U1 N3 23.2(5)
N1 Si1 U1 Si2 1.3(5)
C1 Si1 U1 Si2 48.5(9)
C3 Si1 U1 Si2 -103.7(4)
C2 Si1 U1 Si2 150.7(5)
N1 Si1 U1 Si4 31.9(5)
C1 Si1 U1 Si4 79.1(9)
C3 Si1 U1 Si4 -73.1(4)
C2 Si1 U1 Si4 -178.7(5)
N1 Si1 U1 Si5 -152.9(5)
C1 Si1 U1 Si5 -105.7(9)
C3 Si1 U1 Si5 102.2(4)
C2 Si1 U1 Si5 -3.5(5)
N1 Si1 U1 Si6 -101.9(5)
C1 Si1 U1 Si6 -54.7(9)
C3 Si1 U1 Si6 153.1(4)
C2 Si1 U1 Si6 47.5(5)
N3 Si5 U1 O1 144.3(5)
C13 Si5 U1 O1 -66.2(6)
C15 Si5 U1 O1 39.1(7)
C14 Si5 U1 O1 -172.1(9)
N3 Si5 U1 N2 -127.1(5)
C13 Si5 U1 N2 22.4(5)
C15 Si5 U1 N2 127.7(7)
C14 Si5 U1 N2 -83.5(9)
N3 Si5 U1 N1 63.5(5)
C13 Si5 U1 N1 -147.1(5)
C15 Si5 U1 N1 -41.8(7)
C14 Si5 U1 N1 107.1(9)
C13 Si5 U1 N3 149.4(7)
C15 Si5 U1 N3 -105.3(8)
C14 Si5 U1 N3 43.6(10)
N3 Si5 U1 Si2 30.2(5)
C13 Si5 U1 Si2 179.6(5)
C15 Si5 U1 Si2 -75.1(7)
C14 Si5 U1 Si2 73.8(9)
N3 Si5 U1 Si4 -102.9(5)
C13 Si5 U1 Si4 46.5(5)
C15 Si5 U1 Si4 151.8(6)
C14 Si5 U1 Si4 -59.3(9)
N3 Si5 U1 Si1 79.3(5)
C13 Si5 U1 Si1 -131.3(5)
C15 Si5 U1 Si1 -25.9(6)
C14 Si5 U1 Si1 122.9(9)
N3 Si5 U1 Si6 1.1(5)
C13 Si5 U1 Si6 150.5(5)
C15 Si5 U1 Si6 -104.2(6)
C14 Si5 U1 Si6 44.7(9)
N3 Si6 U1 O1 -41.2(5)
C16 Si6 U1 O1 -124.7(6)
C17 Si6 U1 O1 136.7(5)
C18 Si6 U1 O1 36.8(8)
N3 Si6 U1 N2 81.6(6)
C16 Si6 U1 N2 -2.0(6)
C17 Si6 U1 N2 -100.5(5)
C18 Si6 U1 N2 159.5(8)
N3 Si6 U1 N1 -140.7(5)
C16 Si6 U1 N1 135.8(5)
C17 Si6 U1 N1 37.3(5)
C18 Si6 U1 N1 -62.7(7)
C16 Si6 U1 N3 -83.5(7)
C17 Si6 U1 N3 177.9(6)
C18 Si6 U1 N3 78.0(8)
N3 Si6 U1 Si2 -167.8(5)
C16 Si6 U1 Si2 108.6(5)
C17 Si6 U1 Si2 10.1(4)
C18 Si6 U1 Si2 -89.9(7)
N3 Si6 U1 Si4 85.3(5)
C16 Si6 U1 Si4 1.8(5)
C17 Si6 U1 Si4 -96.7(4)
C18 Si6 U1 Si4 163.3(7)
N3 Si6 U1 Si1 -115.2(5)
C16 Si6 U1 Si1 161.2(5)
C17 Si6 U1 Si1 62.7(4)
C18 Si6 U1 Si1 -37.3(7)
N3 Si6 U1 Si5 -1.1(5)
C16 Si6 U1 Si5 -84.6(5)
C17 Si6 U1 Si5 176.8(4)
C18 Si6 U1 Si5 76.9(7)
Si9 N5 U2 O2 135.3(5)
Si10 N5 U2 O2 -40.4(5)
Si9 N5 U2 N4 -112.1(5)
Si10 N5 U2 N4 72.2(5)
Si9 N5 U2 N6 30.5(6)
Si10 N5 U2 N6 -145.2(4)
Si9 N5 U2 Si10 175.7(9)
Si9 N5 U2 Si11 56.7(5)
Si10 N5 U2 Si11 -119.0(4)
Si9 N5 U2 Si7 -133.3(4)
Si10 N5 U2 Si7 51.0(6)
Si7 N4 U2 O2 -38.8(4)
Si8 N4 U2 O2 140.2(4)
Si7 N4 U2 N5 -147.5(4)
Si8 N4 U2 N5 31.5(5)
Si7 N4 U2 N6 70.8(4)
Si8 N4 U2 N6 -110.2(4)
Si7 N4 U2 Si10 -119.3(3)
Si8 N4 U2 Si10 59.7(4)
Si7 N4 U2 Si11 48.7(5)
Si8 N4 U2 Si11 -132.3(3)
Si8 N4 U2 Si7 179.0(7)
Si11 N6 U2 O2 -32.6(4)
Si12 N6 U2 O2 142.2(4)
Si11 N6 U2 N5 71.8(5)
Si12 N6 U2 N5 -113.4(4)
Si11 N6 U2 N4 -145.7(4)
Si12 N6 U2 N4 29.0(5)
Si11 N6 U2 Si10 48.6(5)
Si12 N6 U2 Si10 -136.7(3)
Si12 N6 U2 Si11 174.8(8)
Si11 N6 U2 Si7 -119.4(3)
Si12 N6 U2 Si7 55.4(4)
N5 Si10 U2 O2 138.9(5)
C31 Si10 U2 O2 -67.2(4)
C30 Si10 U2 O2 36.5(4)
C29 Si10 U2 O2 -166.6(8)
C31 Si10 U2 N5 153.9(6)
C30 Si10 U2 N5 -102.4(6)
C29 Si10 U2 N5 54.5(9)
N5 Si10 U2 N4 -118.1(5)
C31 Si10 U2 N4 35.7(4)
C30 Si10 U2 N4 139.5(5)
C29 Si10 U2 N4 -63.6(8)
N5 Si10 U2 N6 48.7(5)
C31 Si10 U2 N6 -157.4(5)
C30 Si10 U2 N6 -53.7(5)
C29 Si10 U2 N6 103.2(8)
N5 Si10 U2 Si11 70.8(4)
C31 Si10 U2 Si11 -135.3(4)
C30 Si10 U2 Si11 -31.6(4)
C29 Si10 U2 Si11 125.3(8)
N5 Si10 U2 Si7 -144.3(4)
C31 Si10 U2 Si7 9.6(4)
C30 Si10 U2 Si7 113.3(4)
C29 Si10 U2 Si7 -89.8(8)
N6 Si11 U2 O2 146.9(4)
C33 Si11 U2 O2 -68.4(4)
C32 Si11 U2 O2 -168.3(7)
C34 Si11 U2 O2 38.9(4)
N6 Si11 U2 N5 -117.1(4)
C33 Si11 U2 N5 27.6(4)
C32 Si11 U2 N5 -72.3(7)
C34 Si11 U2 N5 134.9(4)
N6 Si11 U2 N4 48.0(5)
C33 Si11 U2 N4 -167.3(4)
C32 Si11 U2 N4 92.8(7)
C34 Si11 U2 N4 -60.0(4)
C33 Si11 U2 N6 144.7(5)
C32 Si11 U2 N6 44.8(8)
C34 Si11 U2 N6 -108.0(5)
N6 Si11 U2 Si10 -144.8(4)
C33 Si11 U2 Si10 -0.2(4)
C32 Si11 U2 Si10 -100.1(7)
C34 Si11 U2 Si10 107.1(3)
N6 Si11 U2 Si7 70.5(4)
C33 Si11 U2 Si7 -144.8(4)
C32 Si11 U2 Si7 115.3(7)
C34 Si11 U2 Si7 -37.5(4)
N4 Si7 U2 O2 142.7(4)
C21 Si7 U2 O2 48.8(4)
C20 Si7 U2 O2 -57.8(3)
C22 Si7 U2 O2 -153.8(8)
N4 Si7 U2 N5 45.7(5)
C21 Si7 U2 N5 -48.2(5)
C20 Si7 U2 N5 -154.8(4)
C22 Si7 U2 N5 109.2(8)
C21 Si7 U2 N4 -93.9(6)
C20 Si7 U2 N4 159.5(5)
C22 Si7 U2 N4 63.5(8)
N4 Si7 U2 N6 -119.0(4)
C21 Si7 U2 N6 147.0(5)
C20 Si7 U2 N6 40.5(4)
C22 Si7 U2 N6 -55.5(8)
N4 Si7 U2 Si10 70.2(4)
C21 Si7 U2 Si10 -23.7(4)
C20 Si7 U2 Si10 -130.3(3)
C22 Si7 U2 Si10 133.8(8)
N4 Si7 U2 Si11 -145.3(4)
C21 Si7 U2 Si11 120.8(4)
C20 Si7 U2 Si11 14.2(3)
C22 Si7 U2 Si11 -81.8(8)
Si17 N9 U3 O3 145.0(5)
Si18 N9 U3 O3 -29.9(4)
Si17 N9 U3 N7 49.0(5)
Si18 N9 U3 N7 -125.9(4)
Si17 N9 U3 N8 -121.9(4)
Si18 N9 U3 N8 63.3(5)
Si18 N9 U3 Si17 -174.9(8)
Si17 N9 U3 Si16 -100.4(4)
Si18 N9 U3 Si16 84.7(4)
Si17 N9 U3 Si18 174.9(8)
Si17 N9 U3 Si14 18.9(6)
Si18 N9 U3 Si14 -155.9(3)
Si17 N9 U3 Si15 -150.3(3)
Si18 N9 U3 Si15 34.8(6)
Si13 N7 U3 O3 -33.2(5)
Si14 N7 U3 O3 143.9(4)
Si13 N7 U3 N9 57.3(5)
Si14 N7 U3 N9 -125.7(4)
Si13 N7 U3 N8 -131.7(4)
Si14 N7 U3 N8 45.4(5)
Si13 N7 U3 Si17 77.2(4)
Si14 N7 U3 Si17 -105.7(4)
Si13 N7 U3 Si16 -162.5(3)
Si14 N7 U3 Si16 14.6(5)
Si13 N7 U3 Si18 27.6(6)
Si14 N7 U3 Si18 -155.3(3)
Si13 N7 U3 Si14 -177.1(8)
Si13 N7 U3 Si15 -108.3(4)
Si14 N7 U3 Si15 68.8(4)
Si15 N8 U3 O3 -36.8(4)
Si16 N8 U3 O3 140.6(4)
Si15 N8 U3 N9 -126.0(4)
Si16 N8 U3 N9 51.4(5)
Si15 N8 U3 N7 63.2(5)
Si16 N8 U3 N7 -119.4(4)
Si15 N8 U3 Si17 -156.4(3)
Si16 N8 U3 Si17 21.0(5)
Si15 N8 U3 Si16 -177.4(7)
Si15 N8 U3 Si18 -100.8(4)
Si16 N8 U3 Si18 76.6(4)
Si15 N8 U3 Si14 82.6(4)
Si16 N8 U3 Si14 -100.0(4)
Si16 N8 U3 Si15 177.4(7)
N9 Si17 U3 O3 -37.2(5)
C52 Si17 U3 O3 142.6(5)
C53 Si17 U3 O3 -119.9(6)
C54 Si17 U3 O3 47.1(6)
C52 Si17 U3 N9 179.8(7)
C53 Si17 U3 N9 -82.7(7)
C54 Si17 U3 N9 84.3(7)
N9 Si17 U3 N7 -137.9(5)
C52 Si17 U3 N7 41.9(5)
C53 Si17 U3 N7 139.4(6)
C54 Si17 U3 N7 -53.6(6)
N9 Si17 U3 N8 76.6(5)
C52 Si17 U3 N8 -103.6(5)
C53 Si17 U3 N8 -6.2(6)
C54 Si17 U3 N8 160.9(6)
N9 Si17 U3 Si16 86.4(5)
C52 Si17 U3 Si16 -93.8(4)
C53 Si17 U3 Si16 3.6(5)
C54 Si17 U3 Si16 170.7(6)
N9 Si17 U3 Si18 -2.9(5)
C52 Si17 U3 Si18 176.9(4)
C53 Si17 U3 Si18 -85.7(5)
C54 Si17 U3 Si18 81.4(6)
N9 Si17 U3 Si14 -165.4(5)
C52 Si17 U3 Si14 14.4(4)
C53 Si17 U3 Si14 111.9(5)
C54 Si17 U3 Si14 -81.1(6)
N9 Si17 U3 Si15 54.0(5)
C52 Si17 U3 Si15 -126.2(4)
C53 Si17 U3 Si15 -28.8(6)
C54 Si17 U3 Si15 138.3(6)
N8 Si16 U3 O3 -44.1(4)
C49 Si16 U3 O3 -130.3(5)
C51 Si16 U3 O3 131.8(4)
C50 Si16 U3 O3 34.8(6)
N8 Si16 U3 N9 -136.8(4)
C49 Si16 U3 N9 137.1(5)
C51 Si16 U3 N9 39.1(4)
C50 Si16 U3 N9 -57.8(6)
N8 Si16 U3 N7 78.2(5)
C49 Si16 U3 N7 -7.9(5)
C51 Si16 U3 N7 -105.8(4)
C50 Si16 U3 N7 157.2(6)
C49 Si16 U3 N8 -86.1(6)
C51 Si16 U3 N8 175.9(6)
C50 Si16 U3 N8 79.0(7)
N8 Si16 U3 Si17 -163.9(4)
C49 Si16 U3 Si17 110.0(5)
C51 Si16 U3 Si17 12.1(4)
C50 Si16 U3 Si17 -84.9(5)
N8 Si16 U3 Si18 -109.4(4)
C49 Si16 U3 Si18 164.4(5)
C51 Si16 U3 Si18 66.5(4)
C50 Si16 U3 Si18 -30.5(5)
N8 Si16 U3 Si14 85.0(4)
C49 Si16 U3 Si14 -1.1(5)
C51 Si16 U3 Si14 -99.0(4)
C50 Si16 U3 Si14 164.0(5)
N8 Si16 U3 Si15 -1.4(4)
C49 Si16 U3 Si15 -87.6(5)
C51 Si16 U3 Si15 174.5(4)
C50 Si16 U3 Si15 77.5(5)
N9 Si18 U3 O3 146.4(5)
C57 Si18 U3 O3 -83.0(5)
C55 Si18 U3 O3 162.9(9)
C56 Si18 U3 O3 27.8(4)
C57 Si18 U3 N9 130.7(7)
C55 Si18 U3 N9 16.6(10)
C56 Si18 U3 N9 -118.6(6)
N9 Si18 U3 N7 71.6(5)
C57 Si18 U3 N7 -157.8(6)
C55 Si18 U3 N7 88.1(9)
C56 Si18 U3 N7 -47.1(4)
N9 Si18 U3 N8 -127.2(5)
C57 Si18 U3 N8 3.5(5)
C55 Si18 U3 N8 -110.6(9)
C56 Si18 U3 N8 114.2(4)
N9 Si18 U3 Si17 2.8(5)
C57 Si18 U3 Si17 133.5(5)
C55 Si18 U3 Si17 19.4(9)
C56 Si18 U3 Si17 -115.8(3)
N9 Si18 U3 Si16 -100.5(5)
C57 Si18 U3 Si16 30.2(5)
C55 Si18 U3 Si16 -83.9(9)
C56 Si18 U3 Si16 140.9(3)
N9 Si18 U3 Si14 45.0(5)
C57 Si18 U3 Si14 175.7(5)
C55 Si18 U3 Si14 61.6(9)
C56 Si18 U3 Si14 -73.6(4)
N9 Si18 U3 Si15 -153.7(5)
C57 Si18 U3 Si15 -23.1(5)
C55 Si18 U3 Si15 -137.2(9)
C56 Si18 U3 Si15 87.6(3)
N7 Si14 U3 O3 -41.6(5)
C43 Si14 U3 O3 38.5(6)
C45 Si14 U3 O3 136.9(4)
C44 Si14 U3 O3 -126.6(5)
N7 Si14 U3 N9 72.0(5)
C43 Si14 U3 N9 152.1(6)
C45 Si14 U3 N9 -109.4(5)
C44 Si14 U3 N9 -13.0(6)
C43 Si14 U3 N7 80.1(7)
C45 Si14 U3 N7 178.5(6)
C44 Si14 U3 N7 -85.0(7)
N7 Si14 U3 N8 -141.1(4)
C43 Si14 U3 N8 -61.0(6)
C45 Si14 U3 N8 37.4(4)
C44 Si14 U3 N8 133.9(5)
N7 Si14 U3 Si17 80.7(4)
C43 Si14 U3 Si17 160.8(6)
C45 Si14 U3 Si17 -100.8(4)
C44 Si14 U3 Si17 -4.3(5)
N7 Si14 U3 Si16 -168.4(4)
C43 Si14 U3 Si16 -88.3(6)
C45 Si14 U3 Si16 10.1(4)
C44 Si14 U3 Si16 106.5(5)
N7 Si14 U3 Si18 46.5(5)
C43 Si14 U3 Si18 126.6(6)
C45 Si14 U3 Si18 -135.0(4)
C44 Si14 U3 Si18 -38.5(6)
N7 Si14 U3 Si15 -115.8(4)
C43 Si14 U3 Si15 -35.7(6)
C45 Si14 U3 Si15 62.7(4)
C44 Si14 U3 Si15 159.2(5)
N8 Si15 U3 O3 141.6(4)
C48 Si15 U3 O3 -177.4(7)
C46 Si15 U3 O3 36.2(4)
C47 Si15 U3 O3 -71.7(4)
N8 Si15 U3 N9 71.5(5)
C48 Si15 U3 N9 112.6(7)
C46 Si15 U3 N9 -33.8(5)
C47 Si15 U3 N9 -141.7(4)
N8 Si15 U3 N7 -125.9(5)
C48 Si15 U3 N7 -84.9(7)
C46 Si15 U3 N7 128.8(4)
C47 Si15 U3 N7 20.8(4)
C48 Si15 U3 N8 41.1(7)
C46 Si15 U3 N8 -105.3(6)
C47 Si15 U3 N8 146.7(5)
N8 Si15 U3 Si17 41.9(5)
C48 Si15 U3 Si17 83.0(7)
C46 Si15 U3 Si17 -63.4(4)
C47 Si15 U3 Si17 -171.3(3)
N8 Si15 U3 Si16 1.5(4)
C48 Si15 U3 Si16 42.6(6)
C46 Si15 U3 Si16 -103.8(4)
C47 Si15 U3 Si16 148.2(3)
N8 Si15 U3 Si18 87.6(4)
C48 Si15 U3 Si18 128.7(6)
C46 Si15 U3 Si18 -17.7(4)
C47 Si15 U3 Si18 -125.7(3)
N8 Si15 U3 Si14 -100.4(4)
C48 Si15 U3 Si14 -59.4(6)
C46 Si15 U3 Si14 154.3(4)
C47 Si15 U3 Si14 46.3(3)
